data_7115790
loop_
_publ_author_name
'Rajiv Bhalla'
'William Levason'
'Sajinder K. Luthra'
'Graeme McRobbie'
'Gillian Reid'
'George Sanderson'
'Wenjian Zhang'

_publ_section_title
;
 [GaF3(BzMe2-tacn)] - a neutral 'metalloligand' towards alkali metal and
 ammonium cations in water
;
_journal_name_full Chem.Commun.
_journal_page_first 12673
_journal_paper_doi 10.1039/C4cc05603E
_journal_volume 50
_journal_year 2014
_chemical_formula_moiety 'C30 H58 F18 Ga2 K2 N6 O4 P2, 2(H2 O)'
_chemical_formula_sum 'C30 H62 F18 Ga2 K2 N6 O6 P2'
_chemical_formula_weight 1224.43
_chemical_name_systematic
;
 ?
;
_space_group_crystal_system triclinic
_space_group_IT_number 2
_space_group_name_Hall '-P 1'
_space_group_name_H-M_alt 'P -1'
_symmetry_space_group_name_Hall '-P 1'
_symmetry_space_group_name_H-M 'P -1'
_atom_sites_solution_hydrogens geom
_audit_creation_method SHELXL-2013
_cell_angle_alpha 95.498(7)
_cell_angle_beta 91.765(7)
_cell_angle_gamma 112.970(8)
_cell_formula_units_Z 1
_cell_length_a 9.5708(10)
_cell_length_b 10.2233(10)
_cell_length_c 13.1728(10)
_cell_measurement_reflns_used 7234
_cell_measurement_temperature 100(2)
_cell_measurement_theta_max 27.6
_cell_measurement_theta_min 3.1
_cell_volume 1178.0(2)
_computing_cell_refinement
;
CrystalClear-SM Expert 2.0 r7 (Rigaku, 2011)
;
_computing_data_collection
;
CrystalClear-SM Expert 2.0 r7 (Rigaku, 2011)
;
_computing_data_reduction
;
CrystalClear-SM Expert 2.0 r7 (Rigaku, 2011)
;
_computing_molecular_graphics 'ORTEP-III (Farrugia, 1997)'
_computing_publication_material 'PLATON (Spek, 2003), WinGX (Farrugia, 1999) and enCIFer (Allen et al., 2004).'
_computing_structure_refinement 'SHELXL-2013 (Sheldrick, 2013)'
_computing_structure_solution 'SHELXS-97 (Sheldrick, 1997)'
_diffrn_ambient_temperature 100(2)
_diffrn_detector 'CCD plate'
_diffrn_detector_area_resol_mean 28.5714
_diffrn_detector_type 'Rigaku HG Saturn724+ (2x2 bin mode)'
_diffrn_measured_fraction_theta_full 0.991
_diffrn_measured_fraction_theta_max 0.989
_diffrn_measurement_device 'four-circle \k diffractometer'
_diffrn_measurement_device_type 'Rigaku AFC12 (Left)'
_diffrn_measurement_method 'profile data from \w-scans'
_diffrn_measurement_specimen_support 'MiTeGen micromount'
_diffrn_radiation_collimation 'Confocal mirrors, HF Varimax '
_diffrn_radiation_type MoK\a
_diffrn_radiation_wavelength 0.71073
_diffrn_reflns_av_R_equivalents 0.0532
_diffrn_reflns_av_unetI/netI 0.0905
_diffrn_reflns_Laue_measured_fraction_full 0.991
_diffrn_reflns_Laue_measured_fraction_max 0.989
_diffrn_reflns_limit_h_max 9
_diffrn_reflns_limit_h_min -11
_diffrn_reflns_limit_k_max 12
_diffrn_reflns_limit_k_min -12
_diffrn_reflns_limit_l_max 16
_diffrn_reflns_limit_l_min -16
_diffrn_reflns_number 8591
_diffrn_reflns_point_group_measured_fraction_full 0.991
_diffrn_reflns_point_group_measured_fraction_max 0.989
_diffrn_reflns_theta_full 25.242
_diffrn_reflns_theta_max 25.998
_diffrn_reflns_theta_min 3.116
_diffrn_source 'Rotating Anode'
_diffrn_source_current 55.0
_diffrn_source_power 2.475
_diffrn_source_voltage 45.0
_exptl_absorpt_coefficient_mu 1.506
_exptl_absorpt_correction_T_max 1.000
_exptl_absorpt_correction_T_min 0.735
_exptl_absorpt_correction_type multi-scan
_exptl_absorpt_process_details
;
Jacobson, R. (1998). REQAB. Private communication to the 
Rigaku Corporation, Tokyo, Japan.
;
_exptl_crystal_colour Colorless
_exptl_crystal_density_diffrn 1.726
_exptl_crystal_description Needle
_exptl_crystal_F_000 624
_exptl_crystal_size_max 0.050
_exptl_crystal_size_mid 0.030
_exptl_crystal_size_min 0.020
_refine_diff_density_max 0.566
_refine_diff_density_min -0.589
_refine_diff_density_rms 0.118
_refine_ls_extinction_method none
_refine_ls_goodness_of_fit_ref 1.041
_refine_ls_hydrogen_treatment constr
_refine_ls_matrix_type full
_refine_ls_number_parameters 300
_refine_ls_number_reflns 4590
_refine_ls_number_restraints 0
_refine_ls_restrained_S_all 1.041
_refine_ls_R_factor_all 0.0848
_refine_ls_R_factor_gt 0.0554
_refine_ls_shift/su_max 0.001
_refine_ls_shift/su_mean 0.000
_refine_ls_structure_factor_coef Fsqd
_refine_ls_weighting_details 'w=1/[\s^2^(Fo^2^)+(0.0301P)^2^+2.5168P] where P=(Fo^2^+2Fc^2^)/3'
_refine_ls_weighting_scheme calc
_refine_ls_wR_factor_gt 0.1083
_refine_ls_wR_factor_ref 0.1216
_reflns_Friedel_coverage 0.000
_reflns_number_gt 3359
_reflns_number_total 4590
_reflns_threshold_expression 'I > 2\s(I)'
_cod_data_source_file c4cc05603e2.cif
_cod_data_source_block n014kz
_cod_database_code 7115790
_shelx_space_group_comment
;
The symmetry employed for this shelxl refinement is uniquely defined
by the following loop, which should always be used as a source of
symmetry information in preference to the above space-group names.
They are only intended as comments.
;
_shelx_estimated_absorpt_t_min 0.928
_shelx_estimated_absorpt_t_max 0.970
_shelxl_version_number 2013-3

loop_
_space_group_symop_operation_xyz
'x, y, z'
'-x, -y, -z'

loop_
_atom_site_label
_atom_site_type_symbol
_atom_site_fract_x
_atom_site_fract_y
_atom_site_fract_z
_atom_site_U_iso_or_equiv
_atom_site_adp_type
_atom_site_occupancy
_atom_site_site_symmetry_order
_atom_site_calc_flag
_atom_site_refinement_flags_posn
_atom_site_refinement_flags_adp
Ga1 Ga 0.72960(5) 0.28003(6) 0.15896(4) 0.01708(15) Uani 1 1 d . .
K1 K 0.81753(12) 0.46985(12) -0.06818(8) 0.0290(3) Uani 1 1 d . .
P1 P 0.64882(13) 0.34529(13) -0.34327(9) 0.0184(3) Uani 1 1 d . .
F1 F 0.6203(3) 0.3294(3) 0.0599(2) 0.0312(7) Uani 1 1 d . .
F2 F 0.9115(3) 0.4145(3) 0.1275(2) 0.0225(6) Uani 1 1 d . .
F3 F 0.7514(3) 0.1361(3) 0.07008(19) 0.0250(7) Uani 1 1 d . .
F4 F 0.4902(3) 0.2677(3) -0.2964(2) 0.0289(7) Uani 1 1 d . .
F5 F 0.6846(3) 0.4847(3) -0.2624(2) 0.0258(7) Uani 1 1 d . .
F6 F 0.7287(3) 0.2841(3) -0.2628(2) 0.0304(7) Uani 1 1 d . .
F7 F 0.5707(3) 0.4078(3) -0.4230(2) 0.0297(7) Uani 1 1 d . .
F8 F 0.6146(3) 0.2063(3) -0.4231(2) 0.0244(6) Uani 1 1 d . .
F9 F 0.8087(3) 0.4232(3) -0.3902(2) 0.0317(7) Uani 1 1 d . .
N1 N 0.5276(4) 0.1400(4) 0.2103(3) 0.0192(9) Uani 1 1 d . .
N2 N 0.7098(4) 0.4262(4) 0.2765(3) 0.0211(9) Uani 1 1 d . .
N3 N 0.8330(4) 0.2164(4) 0.2816(3) 0.0140(8) Uani 1 1 d . .
C1 C 0.4520(5) 0.2341(5) 0.2491(4) 0.0246(11) Uani 1 1 d . .
H1A H 0.3620 0.1784 0.2847 0.030 Uiso 1 1 calc R U
H1B H 0.4165 0.2706 0.1909 0.030 Uiso 1 1 calc R U
C2 C 0.5600(5) 0.3590(5) 0.3222(4) 0.0259(12) Uani 1 1 d . .
H2A H 0.5153 0.4308 0.3361 0.031 Uiso 1 1 calc R U
H2B H 0.5758 0.3251 0.3878 0.031 Uiso 1 1 calc R U
C3 C 0.8407(5) 0.4530(5) 0.3501(4) 0.0239(11) Uani 1 1 d . .
H3A H 0.8323 0.5096 0.4132 0.029 Uiso 1 1 calc R U
H3B H 0.9362 0.5098 0.3202 0.029 Uiso 1 1 calc R U
C4 C 0.8469(5) 0.3144(5) 0.3768(3) 0.0184(10) Uani 1 1 d . .
H4A H 0.9444 0.3349 0.4161 0.022 Uiso 1 1 calc R U
H4B H 0.7630 0.2673 0.4200 0.022 Uiso 1 1 calc R U
C5 C 0.7224(5) 0.0685(5) 0.2888(4) 0.0209(11) Uani 1 1 d . .
H5A H 0.7499 0.0337 0.3509 0.025 Uiso 1 1 calc R U
H5B H 0.7259 0.0044 0.2285 0.025 Uiso 1 1 calc R U
C6 C 0.5626(5) 0.0651(5) 0.2936(4) 0.0215(11) Uani 1 1 d . .
H6A H 0.4880 -0.0354 0.2865 0.026 Uiso 1 1 calc R U
H6B H 0.5534 0.1121 0.3608 0.026 Uiso 1 1 calc R U
C7 C 0.4289(5) 0.0326(6) 0.1270(4) 0.0298(12) Uani 1 1 d . .
H7A H 0.3293 -0.0207 0.1519 0.045 Uiso 1 1 calc R U
H7B H 0.4762 -0.0338 0.1050 0.045 Uiso 1 1 calc R U
H7C H 0.4159 0.0813 0.0691 0.045 Uiso 1 1 calc R U
C8 C 0.7253(6) 0.5624(6) 0.2384(5) 0.0359(14) Uani 1 1 d . .
H8A H 0.7343 0.6335 0.2964 0.054 Uiso 1 1 calc R U
H8B H 0.6354 0.5467 0.1934 0.054 Uiso 1 1 calc R U
H8C H 0.8165 0.5973 0.2002 0.054 Uiso 1 1 calc R U
C9 C 0.9854(5) 0.2208(5) 0.2552(3) 0.0173(10) Uani 1 1 d . .
H9A H 1.0565 0.3223 0.2583 0.021 Uiso 1 1 calc R U
H9B H 0.9760 0.1770 0.1836 0.021 Uiso 1 1 calc R U
C10 C 1.0556(5) 0.1466(5) 0.3221(3) 0.0174(10) Uani 1 1 d . .
C11 C 1.1515(5) 0.2188(5) 0.4082(4) 0.0195(10) Uani 1 1 d . .
H11 H 1.1712 0.3165 0.4280 0.023 Uiso 1 1 calc R U
C12 C 1.2190(5) 0.1493(6) 0.4657(4) 0.0257(12) Uani 1 1 d . .
H12 H 1.2837 0.1996 0.5249 0.031 Uiso 1 1 calc R U
C13 C 1.1929(6) 0.0085(6) 0.4375(4) 0.0286(12) Uani 1 1 d . .
H13 H 1.2400 -0.0384 0.4768 0.034 Uiso 1 1 calc R U
C14 C 1.0982(6) -0.0644(5) 0.3521(4) 0.0283(12) Uani 1 1 d . .
H14 H 1.0801 -0.1618 0.3323 0.034 Uiso 1 1 calc R U
C15 C 1.0291(5) 0.0032(5) 0.2949(4) 0.0220(11) Uani 1 1 d . .
H15 H 0.9628 -0.0485 0.2366 0.026 Uiso 1 1 calc R U
O1W O 1.0266(4) 0.7282(4) 0.0558(3) 0.0419(10) Uani 1 1 d . .
O2W O 0.6456(5) 0.6413(5) -0.0165(3) 0.0539(12) Uani 1 1 d . .
O3W O 0.8618(5) -0.0731(5) 0.0417(3) 0.0556(13) Uani 1 1 d . .

loop_
_atom_site_aniso_label
_atom_site_aniso_U_11
_atom_site_aniso_U_22
_atom_site_aniso_U_33
_atom_site_aniso_U_23
_atom_site_aniso_U_13
_atom_site_aniso_U_12
Ga1 0.0152(3) 0.0191(3) 0.0167(3) 0.0057(2) 0.00141(19) 0.0057(2)
K1 0.0221(6) 0.0352(7) 0.0262(6) 0.0139(5) 0.0006(5) 0.0052(5)
P1 0.0201(6) 0.0144(6) 0.0214(7) 0.0021(5) -0.0007(5) 0.0075(5)
F1 0.0216(14) 0.0470(19) 0.0278(16) 0.0182(14) 0.0051(12) 0.0131(14)
F2 0.0178(13) 0.0199(14) 0.0277(16) 0.0079(12) 0.0032(11) 0.0040(11)
F3 0.0206(14) 0.0279(16) 0.0200(15) -0.0018(12) 0.0023(11) 0.0037(12)
F4 0.0233(15) 0.0237(15) 0.0381(18) 0.0020(13) 0.0119(13) 0.0073(13)
F5 0.0306(15) 0.0222(15) 0.0228(15) -0.0015(12) -0.0029(12) 0.0100(13)
F6 0.0373(17) 0.0337(17) 0.0307(17) 0.0049(14) -0.0051(13) 0.0255(14)
F7 0.0449(18) 0.0242(15) 0.0246(16) -0.0018(13) -0.0105(13) 0.0206(14)
F8 0.0297(15) 0.0161(14) 0.0271(16) -0.0019(12) 0.0030(12) 0.0097(12)
F9 0.0251(15) 0.0239(16) 0.0374(18) -0.0003(14) 0.0079(13) 0.0007(13)
N1 0.0148(19) 0.021(2) 0.021(2) 0.0064(17) 0.0041(16) 0.0048(17)
N2 0.023(2) 0.021(2) 0.023(2) 0.0050(18) 0.0017(17) 0.0125(18)
N3 0.0130(18) 0.0138(19) 0.016(2) 0.0036(16) 0.0023(15) 0.0056(15)
C1 0.022(2) 0.034(3) 0.024(3) 0.011(2) 0.006(2) 0.016(2)
C2 0.027(3) 0.032(3) 0.025(3) 0.003(2) 0.003(2) 0.018(2)
C3 0.020(2) 0.018(3) 0.033(3) -0.004(2) -0.005(2) 0.010(2)
C4 0.019(2) 0.022(2) 0.015(2) -0.0013(19) -0.0031(18) 0.009(2)
C5 0.021(2) 0.014(2) 0.027(3) 0.006(2) 0.002(2) 0.005(2)
C6 0.018(2) 0.022(3) 0.023(3) 0.009(2) 0.0034(19) 0.003(2)
C7 0.017(2) 0.035(3) 0.032(3) 0.005(2) 0.001(2) 0.004(2)
C8 0.034(3) 0.027(3) 0.053(4) 0.014(3) 0.000(3) 0.016(3)
C9 0.018(2) 0.018(2) 0.016(2) 0.0023(19) 0.0010(18) 0.0062(19)
C10 0.016(2) 0.018(2) 0.021(3) 0.003(2) 0.0054(19) 0.0092(19)
C11 0.017(2) 0.017(2) 0.025(3) 0.003(2) 0.0035(19) 0.007(2)
C12 0.020(2) 0.037(3) 0.022(3) 0.007(2) 0.001(2) 0.012(2)
C13 0.029(3) 0.039(3) 0.033(3) 0.019(3) 0.012(2) 0.026(3)
C14 0.034(3) 0.019(3) 0.037(3) 0.010(2) 0.009(2) 0.014(2)
C15 0.023(2) 0.021(3) 0.025(3) 0.003(2) 0.006(2) 0.012(2)
O1W 0.051(2) 0.035(2) 0.037(2) 0.0114(19) 0.0140(19) 0.012(2)
O2W 0.071(3) 0.060(3) 0.045(3) -0.009(2) -0.017(2) 0.045(3)
O3W 0.061(3) 0.069(3) 0.045(3) -0.025(2) -0.022(2) 0.045(3)

loop_
_atom_type_symbol
_atom_type_description
_atom_type_scat_dispersion_real
_atom_type_scat_dispersion_imag
_atom_type_scat_source
C C 0.0033 0.0016 'International Tables Vol C Tables 4.2.6.8 and 6.1.1.4'
H H 0.0000 0.0000 'International Tables Vol C Tables 4.2.6.8 and 6.1.1.4'
N N 0.0061 0.0033 'International Tables Vol C Tables 4.2.6.8 and 6.1.1.4'
F F 0.0171 0.0103 'International Tables Vol C Tables 4.2.6.8 and 6.1.1.4'
P P 0.1023 0.0942 'International Tables Vol C Tables 4.2.6.8 and 6.1.1.4'
Ga Ga 0.2307 1.6083 'International Tables Vol C Tables 4.2.6.8 and 6.1.1.4'
K K 0.2009 0.2494 'International Tables Vol C Tables 4.2.6.8 and 6.1.1.4'
O O 0.0106 0.0060 'International Tables Vol C Tables 4.2.6.8 and 6.1.1.4'

loop_
_geom_angle_atom_site_label_1
_geom_angle_atom_site_label_2
_geom_angle_atom_site_label_3
_geom_angle
_geom_angle_site_symmetry_1
_geom_angle_site_symmetry_3
F2 Ga1 F3 92.10(12) . .
F2 Ga1 F1 91.98(12) . .
F3 Ga1 F1 93.80(13) . .
F2 Ga1 N1 173.79(13) . .
F3 Ga1 N1 93.25(13) . .
F1 Ga1 N1 90.80(14) . .
F2 Ga1 N2 90.89(13) . .
F3 Ga1 N2 171.68(14) . .
F1 Ga1 N2 93.86(14) . .
N1 Ga1 N2 83.38(15) . .
F2 Ga1 N3 93.54(12) . .
F3 Ga1 N3 88.95(13) . .
F1 Ga1 N3 173.74(12) . .
N1 Ga1 N3 83.42(14) . .
N2 Ga1 N3 83.11(14) . .
F2 Ga1 K1 50.90(8) . .
F3 Ga1 K1 81.67(9) . .
F1 Ga1 K1 43.76(8) . .
N1 Ga1 K1 133.17(11) . .
N2 Ga1 K1 106.19(11) . .
N3 Ga1 K1 142.40(9) . .
F2 K1 F1 152.68(9) 2_765 .
F2 K1 F5 91.65(8) 2_765 .
F1 K1 F5 114.87(9) . .
F2 K1 F2 95.49(8) 2_765 .
F1 K1 F2 57.52(8) . .
F5 K1 F2 171.26(8) . .
F2 K1 O2W 120.57(12) 2_765 .
F1 K1 O2W 74.50(12) . .
F5 K1 O2W 76.70(10) . .
F2 K1 O2W 103.75(10) . .
F2 K1 O1W 63.35(10) 2_765 .
F1 K1 O1W 104.70(10) . .
F5 K1 O1W 120.86(10) . .
F2 K1 O1W 67.15(9) . .
O2W K1 O1W 73.64(12) . .
F2 K1 F6 88.48(9) 2_765 .
F1 K1 F6 105.09(9) . .
F5 K1 F6 45.67(8) . .
F2 K1 F6 129.35(9) . .
O2W K1 F6 117.25(10) . .
O1W K1 F6 150.10(10) . .
F2 K1 O1W 70.36(10) 2_765 2_765
F1 K1 O1W 90.06(10) . 2_765
F5 K1 O1W 118.85(10) . 2_765
F2 K1 O1W 59.47(9) . 2_765
O2W K1 O1W 162.14(12) . 2_765
O1W K1 O1W 102.47(10) . 2_765
F6 K1 O1W 74.97(10) . 2_765
F2 K1 Ga1 123.45(7) 2_765 .
F1 K1 Ga1 29.27(6) . .
F5 K1 Ga1 141.90(6) . .
F2 K1 Ga1 29.66(5) . .
O2W K1 Ga1 94.65(10) . .
O1W K1 Ga1 90.73(8) . .
F6 K1 Ga1 114.55(7) . .
O1W K1 Ga1 67.76(7) 2_765 .
F2 K1 K1 51.26(6) 2_765 2_765
F1 K1 K1 101.65(7) . 2_765
F5 K1 K1 142.63(7) . 2_765
F2 K1 K1 44.24(5) . 2_765
O2W K1 K1 122.86(10) . 2_765
O1W K1 K1 51.78(9) . 2_765
F6 K1 K1 118.57(8) . 2_765
O1W K1 K1 50.69(8) 2_765 2_765
Ga1 K1 K1 72.87(3) . 2_765
F2 K1 P1 91.53(7) 2_765 .
F1 K1 P1 110.29(7) . .
F5 K1 P1 22.75(6) . .
F2 K1 P1 151.36(7) . .
O2W K1 P1 96.33(8) . .
O1W K1 P1 139.43(8) . .
F6 K1 P1 23.01(6) . .
O1W K1 P1 97.47(8) 2_765 .
Ga1 K1 P1 129.66(4) . .
K1 K1 P1 134.95(5) 2_765 .
F7 P1 F4 90.59(17) . .
F7 P1 F6 179.40(17) . .
F4 P1 F6 89.79(16) . .
F7 P1 F9 89.58(16) . .
F4 P1 F9 179.8(2) . .
F6 P1 F9 90.04(16) . .
F7 P1 F8 90.10(15) . .
F4 P1 F8 90.15(15) . .
F6 P1 F8 90.36(15) . .
F9 P1 F8 89.86(15) . .
F7 P1 F5 90.45(15) . .
F4 P1 F5 90.06(15) . .
F6 P1 F5 89.09(15) . .
F9 P1 F5 89.93(15) . .
F8 P1 F5 179.41(17) . .
F7 P1 K1 133.81(11) . .
F4 P1 K1 86.50(11) . .
F6 P1 K1 45.76(11) . .
F9 P1 K1 93.38(11) . .
F8 P1 K1 135.93(12) . .
F5 P1 K1 43.54(10) . .
Ga1 F1 K1 106.97(11) . .
Ga1 F2 K1 161.54(15) . 2_765
Ga1 F2 K1 99.44(10) . .
K1 F2 K1 84.51(8) 2_765 .
P1 F5 K1 113.71(14) . .
P1 F6 K1 111.23(14) . .
C1 N1 C7 109.8(4) . .
C1 N1 C6 111.4(4) . .
C7 N1 C6 109.5(4) . .
C1 N1 Ga1 103.9(3) . .
C7 N1 Ga1 112.3(3) . .
C6 N1 Ga1 109.8(3) . .
C3 N2 C8 109.1(4) . .
C3 N2 C2 112.3(4) . .
C8 N2 C2 110.9(4) . .
C3 N2 Ga1 103.5(3) . .
C8 N2 Ga1 111.5(3) . .
C2 N2 Ga1 109.3(3) . .
C5 N3 C9 112.0(4) . .
C5 N3 C4 112.0(3) . .
C9 N3 C4 110.8(3) . .
C5 N3 Ga1 102.6(3) . .
C9 N3 Ga1 110.3(3) . .
C4 N3 Ga1 108.7(3) . .
N1 C1 C2 110.9(4) . .
N1 C1 H1A 109.5 . .
C2 C1 H1A 109.5 . .
N1 C1 H1B 109.5 . .
C2 C1 H1B 109.5 . .
H1A C1 H1B 108.1 . .
N2 C2 C1 109.9(4) . .
N2 C2 H2A 109.7 . .
C1 C2 H2A 109.7 . .
N2 C2 H2B 109.7 . .
C1 C2 H2B 109.7 . .
H2A C2 H2B 108.2 . .
N2 C3 C4 111.4(4) . .
N2 C3 H3A 109.3 . .
C4 C3 H3A 109.3 . .
N2 C3 H3B 109.3 . .
C4 C3 H3B 109.3 . .
H3A C3 H3B 108.0 . .
N3 C4 C3 110.3(4) . .
N3 C4 H4A 109.6 . .
C3 C4 H4A 109.6 . .
N3 C4 H4B 109.6 . .
C3 C4 H4B 109.6 . .
H4A C4 H4B 108.1 . .
N3 C5 C6 110.1(4) . .
N3 C5 H5A 109.6 . .
C6 C5 H5A 109.6 . .
N3 C5 H5B 109.6 . .
C6 C5 H5B 109.6 . .
H5A C5 H5B 108.1 . .
N1 C6 C5 110.9(4) . .
N1 C6 H6A 109.5 . .
C5 C6 H6A 109.5 . .
N1 C6 H6B 109.5 . .
C5 C6 H6B 109.5 . .
H6A C6 H6B 108.1 . .
N1 C7 H7A 109.5 . .
N1 C7 H7B 109.5 . .
H7A C7 H7B 109.5 . .
N1 C7 H7C 109.5 . .
H7A C7 H7C 109.5 . .
H7B C7 H7C 109.5 . .
N2 C8 H8A 109.5 . .
N2 C8 H8B 109.5 . .
H8A C8 H8B 109.5 . .
N2 C8 H8C 109.5 . .
H8A C8 H8C 109.5 . .
H8B C8 H8C 109.5 . .
N3 C9 C10 116.2(4) . .
N3 C9 H9A 108.2 . .
C10 C9 H9A 108.2 . .
N3 C9 H9B 108.2 . .
C10 C9 H9B 108.2 . .
H9A C9 H9B 107.4 . .
C11 C10 C15 118.4(4) . .
C11 C10 C9 121.8(4) . .
C15 C10 C9 119.8(4) . .
C10 C11 C12 120.5(4) . .
C10 C11 H11 119.7 . .
C12 C11 H11 119.7 . .
C13 C12 C11 120.5(5) . .
C13 C12 H12 119.8 . .
C11 C12 H12 119.8 . .
C12 C13 C14 119.6(5) . .
C12 C13 H13 120.2 . .
C14 C13 H13 120.2 . .
C13 C14 C15 120.4(5) . .
C13 C14 H14 119.8 . .
C15 C14 H14 119.8 . .
C14 C15 C10 120.6(5) . .
C14 C15 H15 119.7 . .
C10 C15 H15 119.7 . .
K1 O1W K1 77.53(10) . 2_765

loop_
_geom_bond_atom_site_label_1
_geom_bond_atom_site_label_2
_geom_bond_distance
_geom_bond_site_symmetry_2
Ga1 F2 1.838(2) .
Ga1 F3 1.872(3) .
Ga1 F1 1.873(3) .
Ga1 N1 2.086(4) .
Ga1 N2 2.112(4) .
Ga1 N3 2.148(4) .
Ga1 K1 3.6633(12) .
K1 F2 2.578(3) 2_765
K1 F1 2.649(3) .
K1 F5 2.866(3) .
K1 F2 2.882(3) .
K1 O2W 2.887(4) .
K1 O1W 2.914(4) .
K1 F6 2.928(3) .
K1 O1W 2.959(4) 2_765
K1 K1 3.678(2) 2_765
K1 P1 3.8093(17) .
P1 F7 1.588(3) .
P1 F4 1.590(3) .
P1 F6 1.597(3) .
P1 F9 1.600(3) .
P1 F8 1.600(3) .
P1 F5 1.609(3) .
F2 K1 2.578(3) 2_765
N1 C1 1.477(6) .
N1 C7 1.482(6) .
N1 C6 1.496(6) .
N2 C3 1.480(6) .
N2 C8 1.481(6) .
N2 C2 1.501(6) .
N3 C5 1.484(5) .
N3 C9 1.494(5) .
N3 C4 1.496(6) .
C1 C2 1.516(7) .
C1 H1A 0.9900 .
C1 H1B 0.9900 .
C2 H2A 0.9900 .
C2 H2B 0.9900 .
C3 C4 1.515(6) .
C3 H3A 0.9900 .
C3 H3B 0.9900 .
C4 H4A 0.9900 .
C4 H4B 0.9900 .
C5 C6 1.519(6) .
C5 H5A 0.9900 .
C5 H5B 0.9900 .
C6 H6A 0.9900 .
C6 H6B 0.9900 .
C7 H7A 0.9800 .
C7 H7B 0.9800 .
C7 H7C 0.9800 .
C8 H8A 0.9800 .
C8 H8B 0.9800 .
C8 H8C 0.9800 .
C9 C10 1.514(6) .
C9 H9A 0.9900 .
C9 H9B 0.9900 .
C10 C11 1.386(6) .
C10 C15 1.394(6) .
C11 C12 1.387(6) .
C11 H11 0.9500 .
C12 C13 1.373(7) .
C12 H12 0.9500 .
C13 C14 1.375(7) .
C13 H13 0.9500 .
C14 C15 1.382(7) .
C14 H14 0.9500 .
C15 H15 0.9500 .
O1W K1 2.959(4) 2_765

loop_
_geom_torsion_atom_site_label_1
_geom_torsion_atom_site_label_2
_geom_torsion_atom_site_label_3
_geom_torsion_atom_site_label_4
_geom_torsion
_geom_torsion_site_symmetry_4
F2 Ga1 F1 K1 18.45(14) .
F3 Ga1 F1 K1 -73.78(13) .
N1 Ga1 F1 K1 -167.10(15) .
N2 Ga1 F1 K1 109.49(14) .
F3 Ga1 F2 K1 -23.5(4) 2_765
F1 Ga1 F2 K1 -117.4(4) 2_765
N2 Ga1 F2 K1 148.7(4) 2_765
N3 Ga1 F2 K1 65.5(4) 2_765
K1 Ga1 F2 K1 -101.0(4) 2_765
F3 Ga1 F2 K1 77.49(11) .
F1 Ga1 F2 K1 -16.39(12) .
N2 Ga1 F2 K1 -110.28(13) .
N3 Ga1 F2 K1 166.57(12) .
F7 P1 F5 K1 175.44(15) .
F4 P1 F5 K1 84.85(15) .
F6 P1 F5 K1 -4.94(15) .
F9 P1 F5 K1 -94.98(16) .
F4 P1 F6 K1 -85.32(15) .
F9 P1 F6 K1 94.68(15) .
F8 P1 F6 K1 -175.46(14) .
F5 P1 F6 K1 4.75(15) .
C7 N1 C1 C2 -171.0(4) .
C6 N1 C1 C2 67.6(5) .
Ga1 N1 C1 C2 -50.6(4) .
C3 N2 C2 C1 -133.4(4) .
C8 N2 C2 C1 104.2(5) .
Ga1 N2 C2 C1 -19.1(5) .
N1 C1 C2 N2 47.7(5) .
C8 N2 C3 C4 -169.4(4) .
C2 N2 C3 C4 67.2(5) .
Ga1 N2 C3 C4 -50.6(4) .
C5 N3 C4 C3 -133.5(4) .
C9 N3 C4 C3 100.5(4) .
Ga1 N3 C4 C3 -20.9(4) .
N2 C3 C4 N3 49.4(5) .
C9 N3 C5 C6 -168.2(4) .
C4 N3 C5 C6 66.5(5) .
Ga1 N3 C5 C6 -49.9(4) .
C1 N1 C6 C5 -135.8(4) .
C7 N1 C6 C5 102.6(4) .
Ga1 N1 C6 C5 -21.2(4) .
N3 C5 C6 N1 49.6(5) .
C5 N3 C9 C10 -52.5(5) .
C4 N3 C9 C10 73.4(5) .
Ga1 N3 C9 C10 -166.1(3) .
N3 C9 C10 C11 -91.4(5) .
N3 C9 C10 C15 91.3(5) .
C15 C10 C11 C12 0.0(7) .
C9 C10 C11 C12 -177.4(4) .
C10 C11 C12 C13 0.6(7) .
C11 C12 C13 C14 -0.5(7) .
C12 C13 C14 C15 -0.2(7) .
C13 C14 C15 C10 0.8(7) .
C11 C10 C15 C14 -0.7(7) .
C9 C10 C15 C14 176.8(4) .
